data_7120641
loop_
_publ_author_name
'Zhang, Jun'
'Chen, Haifeng'
'Wang, Jiwei'
'Hu, Zejun'
'Xu, Sheng'
'Shi, Min'

_publ_section_title
;
 Catalytic domino amination and oxidative coupling of gold acetylides and
 isolation of key vinylene digold intermediates as a new class of ditopic
 N-heterocyclic carbene complexes
;
_journal_name_full 'Chem. Commun.'
_journal_paper_doi 10.1039/C7CC06069F
_journal_year 2017
_chemical_formula_sum 'C58 H74 Au2 Cl4 N4 O2'
_chemical_formula_weight 1394.94
_chemical_name_systematic
; 
 ? 
;
_space_group_crystal_system trigonal
_space_group_IT_number 154
_space_group_name_Hall 'P 32 2"'
_space_group_name_H-M_alt 'P 32 2 1'
_symmetry_space_group_name_Hall 'P 32 2"'
_symmetry_space_group_name_H-M 'P 32 2 1'
_atom_sites_solution_hydrogens mixed
_audit_creation_method SHELXL-2013
_audit_update_record
;
2015-12-02 deposited with the CCDC.
2017-09-12 downloaded from the CCDC.
;
_cell_angle_alpha 90
_cell_angle_beta 90
_cell_angle_gamma 120
_cell_formula_units_Z 3
_cell_length_a 15.803(2)
_cell_length_b 15.803(2)
_cell_length_c 21.901(3)
_cell_measurement_reflns_used 9875
_cell_measurement_temperature 296(2)
_cell_measurement_theta_max 25.75
_cell_measurement_theta_min 2.38
_cell_volume 4736.7(11)
_computing_cell_refinement 'Bruker SAINT'
_computing_data_collection 'Bruker APEX2'
_computing_data_reduction 'Bruker SAINT'
_computing_molecular_graphics 'Bruker SHELXTL'
_computing_publication_material 'Bruker SHELXTL'
_computing_structure_refinement 'SHELXL-2013 (Sheldrick, 2013)'
_computing_structure_solution 'SHELXS-97 (Sheldrick, 2008)'
_diffrn_ambient_temperature 296(2)
_diffrn_measured_fraction_theta_full 0.999
_diffrn_measured_fraction_theta_max 0.998
_diffrn_measurement_device_type 'Bruker APEX-II CCD'
_diffrn_measurement_method '\f and \w scans'
_diffrn_radiation_type MoK\a
_diffrn_radiation_wavelength 0.71073
_diffrn_reflns_av_R_equivalents 0.0393
_diffrn_reflns_av_unetI/netI 0.0398
_diffrn_reflns_Laue_measured_fraction_full 0.999
_diffrn_reflns_Laue_measured_fraction_max 0.998
_diffrn_reflns_limit_h_max 20
_diffrn_reflns_limit_h_min -20
_diffrn_reflns_limit_k_max 18
_diffrn_reflns_limit_k_min -20
_diffrn_reflns_limit_l_max 28
_diffrn_reflns_limit_l_min -28
_diffrn_reflns_number 34011
_diffrn_reflns_point_group_measured_fraction_full 0.998
_diffrn_reflns_point_group_measured_fraction_max 0.997
_diffrn_reflns_theta_full 25.242
_diffrn_reflns_theta_max 27.357
_diffrn_reflns_theta_min 1.755
_exptl_absorpt_coefficient_mu 4.850
_exptl_absorpt_correction_T_max 0.746
_exptl_absorpt_correction_T_min 0.435
_exptl_absorpt_correction_type multi-scan
_exptl_absorpt_process_details sadabs
_exptl_crystal_colour yellow
_exptl_crystal_density_diffrn 1.467
_exptl_crystal_description prism
_exptl_crystal_F_000 2076
_exptl_crystal_size_max 0.500
_exptl_crystal_size_mid 0.240
_exptl_crystal_size_min 0.220
_refine_diff_density_max 0.883
_refine_diff_density_min -0.388
_refine_diff_density_rms 0.076
_refine_ls_abs_structure_details
; 
 Flack x determined using 2555 quotients [(I+)-(I-)]/[(I+)+(I-)] 
 (Parsons and Flack (2004), Acta Cryst. A60, s61). 
;
_refine_ls_abs_structure_Flack 0.002(5)
_refine_ls_extinction_method none
_refine_ls_goodness_of_fit_ref 1.052
_refine_ls_hydrogen_treatment mixed
_refine_ls_matrix_type full
_refine_ls_number_parameters 328
_refine_ls_number_reflns 7149
_refine_ls_number_restraints 1
_refine_ls_restrained_S_all 1.055
_refine_ls_R_factor_all 0.0380
_refine_ls_R_factor_gt 0.0270
_refine_ls_shift/su_max 0.004
_refine_ls_shift/su_mean 0.000
_refine_ls_structure_factor_coef Fsqd
_refine_ls_weighting_details
; 
 w=1/[\s^2^(Fo^2^)+(0.0291P)^2^+1.0360P] 
 where P=(Fo^2^+2Fc^2^)/3 
;
_refine_ls_weighting_scheme calc
_refine_ls_wR_factor_gt 0.0620
_refine_ls_wR_factor_ref 0.0669
_reflns_Friedel_coverage 0.803
_reflns_Friedel_fraction_full 0.996
_reflns_Friedel_fraction_max 0.995
_reflns_number_gt 6235
_reflns_number_total 7149
_reflns_threshold_expression 'I > 2\s(I)'
_cod_data_source_file c7cc06069f2.cif
_cod_data_source_block mo_51010b
_cod_original_cell_volume 4736.5(15)
_cod_database_code 7120641
_shelx_space_group_comment
; 
The symmetry employed for this shelxl refinement is uniquely defined 
by the following loop, which should always be used as a source of 
symmetry information in preference to the above space-group names. 
They are only intended as comments. 
;
_shelx_estimated_absorpt_t_min 0.195
_shelx_estimated_absorpt_t_max 0.415
_shelxl_version_number 2013-2

loop_
_space_group_symop_operation_xyz
'x, y, z'
'-y, x-y, z+2/3'
'-x+y, -x, z+1/3'
'y, x, -z'
'x-y, -y, -z+1/3'
'-x, -x+y, -z+2/3'

loop_
_atom_site_label
_atom_site_type_symbol
_atom_site_fract_x
_atom_site_fract_y
_atom_site_fract_z
_atom_site_U_iso_or_equiv
_atom_site_adp_type
_atom_site_occupancy
_atom_site_site_symmetry_order
_atom_site_calc_flag
_atom_site_refinement_flags_posn
_atom_site_refinement_flags_adp
Au1 Au 0.60241(2) 0.11418(2) 0.23385(2) 0.04918(9) Uani 1 1 d . .
Cl1 Cl 0.5083(2) 0.09982(19) 0.31665(11) 0.1006(9) Uani 1 1 d . .
N1 N 0.7308(3) 0.2029(3) 0.1253(2) 0.0371(10) Uani 1 1 d . .
N2 N 0.8061(3) 0.1392(3) 0.0664(2) 0.0381(11) Uani 1 1 d . .
O1 O 0.7858(4) -0.0111(3) 0.0872(2) 0.0615(14) Uani 1 1 d . .
C1 C 0.6844(4) 0.1190(4) 0.1637(2) 0.0320(11) Uani 1 1 d . .
C2 C 0.7870(4) 0.2098(4) 0.0797(2) 0.0394(12) Uani 1 1 d . .
H2 H 0.807(5) 0.269(5) 0.053(3) 0.057(19) Uiso 1 1 d . .
C3 C 0.7638(4) 0.0496(4) 0.1008(3) 0.0382(12) Uani 1 1 d . .
C4 C 0.7011(4) 0.0458(4) 0.1483(2) 0.0328(11) Uani 1 1 d . .
C5 C 0.7133(4) 0.2845(4) 0.1355(3) 0.0434(14) Uani 1 1 d . .
C6 C 0.7784(5) 0.3607(5) 0.1724(3) 0.0514(15) Uani 1 1 d . .
C7 C 0.7621(6) 0.4398(5) 0.1778(4) 0.0674(19) Uani 1 1 d . .
H7 H 0.8043 0.4933 0.2016 0.081 Uiso 1 1 calc R U
C8 C 0.6862(7) 0.4402(6) 0.1490(5) 0.082(3) Uani 1 1 d . .
H8 H 0.6768 0.4934 0.1535 0.098 Uiso 1 1 calc R U
C9 C 0.6237(6) 0.3630(6) 0.1136(4) 0.074(2) Uani 1 1 d . .
H9 H 0.5723 0.3647 0.0942 0.088 Uiso 1 1 calc R U
C10 C 0.6347(6) 0.2823(5) 0.1060(3) 0.0561(16) Uani 1 1 d . .
C11 C 0.8610(5) 0.3583(6) 0.2065(4) 0.0652(19) Uani 1 1 d . .
H11 H 0.8572 0.2958 0.1975 0.078 Uiso 1 1 calc R U
C12 C 0.9596(7) 0.4397(10) 0.1836(7) 0.135(5) Uani 1 1 d . .
H12A H 0.9722 0.4232 0.1437 0.203 Uiso 1 1 calc R U
H12B H 1.0102 0.4474 0.2112 0.203 Uiso 1 1 calc R U
H12C H 0.9584 0.4998 0.1814 0.203 Uiso 1 1 calc R U
C13 C 0.8505(10) 0.3641(11) 0.2762(5) 0.122(4) Uani 1 1 d . .
H13A H 0.8521 0.4240 0.2863 0.183 Uiso 1 1 calc R U
H13B H 0.9034 0.3621 0.2965 0.183 Uiso 1 1 calc R U
H13C H 0.7896 0.3097 0.2894 0.183 Uiso 1 1 calc R U
C14 C 0.5618(6) 0.1938(6) 0.0680(4) 0.072(2) Uani 1 1 d . .
H14 H 0.5824 0.1448 0.0699 0.086 Uiso 1 1 calc R U
C15 C 0.5642(9) 0.2218(10) 0.0014(5) 0.122(4) Uani 1 1 d . .
H15A H 0.5343 0.2616 -0.0028 0.183 Uiso 1 1 calc R U
H15B H 0.5289 0.1637 -0.0228 0.183 Uiso 1 1 calc R U
H15C H 0.6307 0.2578 -0.0123 0.183 Uiso 1 1 calc R U
C16 C 0.4605(8) 0.1482(9) 0.0940(6) 0.124(4) Uani 1 1 d . .
H16A H 0.4607 0.1270 0.1350 0.187 Uiso 1 1 calc R U
H16B H 0.4168 0.0931 0.0695 0.187 Uiso 1 1 calc R U
H16C H 0.4391 0.1954 0.0940 0.187 Uiso 1 1 calc R U
C17 C 0.8683(5) 0.1496(5) 0.0146(3) 0.0459(14) Uani 1 1 d . .
C18 C 0.9663(5) 0.1823(5) 0.0259(3) 0.0582(17) Uani 1 1 d . .
C19 C 1.0219(7) 0.1884(8) -0.0250(4) 0.085(3) Uani 1 1 d . .
H19 H 1.0882 0.2108 -0.0201 0.102 Uiso 1 1 calc R U
C20 C 0.9818(8) 0.1625(10) -0.0812(4) 0.113(4) Uani 1 1 d . .
H20 H 1.0206 0.1659 -0.1141 0.135 Uiso 1 1 calc R U
C21 C 0.8867(9) 0.1320(10) -0.0904(4) 0.104(4) Uani 1 1 d . .
H21 H 0.8618 0.1171 -0.1298 0.124 Uiso 1 1 calc R U
C22 C 0.8247(6) 0.1221(6) -0.0424(3) 0.0637(19) Uani 1 1 d . .
C23 C 1.0124(6) 0.2091(6) 0.0888(3) 0.0635(19) Uani 1 1 d . .
H23 H 0.9616 0.2021 0.1174 0.076 Uiso 1 1 calc R U
C24 C 1.0952(9) 0.3150(8) 0.0922(6) 0.129(5) Uani 1 1 d . .
H24A H 1.0951 0.3414 0.1316 0.194 Uiso 1 1 calc R U
H24B H 1.0860 0.3527 0.0612 0.194 Uiso 1 1 calc R U
H24C H 1.1565 0.3176 0.0858 0.194 Uiso 1 1 calc R U
C25 C 1.0447(11) 0.1377(11) 0.1082(5) 0.128(5) Uani 1 1 d . .
H25A H 0.9905 0.0722 0.1052 0.192 Uiso 1 1 calc R U
H25B H 1.0674 0.1509 0.1497 0.192 Uiso 1 1 calc R U
H25C H 1.0966 0.1447 0.0821 0.192 Uiso 1 1 calc R U
C26 C 0.7176(7) 0.0830(9) -0.0536(4) 0.084(3) Uani 1 1 d . .
H26 H 0.6909 0.0931 -0.0157 0.100 Uiso 1 1 calc R U
C27 C 0.6990(9) 0.1390(10) -0.1030(6) 0.122(4) Uani 1 1 d . .
H27A H 0.7230 0.2051 -0.0899 0.183 Uiso 1 1 calc R U
H27B H 0.6300 0.1084 -0.1107 0.183 Uiso 1 1 calc R U
H27C H 0.7320 0.1390 -0.1398 0.183 Uiso 1 1 calc R U
C28 C 0.6615(9) -0.0272(10) -0.0660(8) 0.142(5) Uani 1 1 d . .
H28A H 0.6876 -0.0411 -0.1018 0.212 Uiso 1 1 calc R U
H28B H 0.5937 -0.0485 -0.0723 0.212 Uiso 1 1 calc R U
H28C H 0.6682 -0.0612 -0.0317 0.212 Uiso 1 1 calc R U
C29 C 0.8533(13) 0.8249(13) 0.0260(7) 0.184(7) Uani 1 1 d D .
H29A H 0.8857 0.8819 0.0522 0.220 Uiso 1 1 calc R U
H29B H 0.9025 0.8087 0.0137 0.220 Uiso 1 1 calc R U
Cl2 Cl 0.7705(4) 0.7304(5) 0.07044(19) 0.198(2) Uani 1 1 d . .

loop_
_atom_site_aniso_label
_atom_site_aniso_U_11
_atom_site_aniso_U_22
_atom_site_aniso_U_33
_atom_site_aniso_U_23
_atom_site_aniso_U_13
_atom_site_aniso_U_12
Au1 0.06033(17) 0.04735(14) 0.04629(12) 0.00692(11) 0.02130(12) 0.03175(13)
Cl1 0.129(2) 0.1035(17) 0.0860(15) 0.0065(13) 0.0624(15) 0.0706(16)
N1 0.043(3) 0.033(2) 0.039(2) 0.0077(18) 0.008(2) 0.022(2)
N2 0.048(3) 0.037(3) 0.034(2) 0.0101(19) 0.013(2) 0.025(2)
O1 0.086(4) 0.053(3) 0.061(3) 0.016(2) 0.029(2) 0.047(3)
C1 0.033(3) 0.032(3) 0.032(3) 0.008(2) 0.005(2) 0.018(2)
C2 0.055(3) 0.034(3) 0.035(3) 0.013(3) 0.017(2) 0.027(3)
C3 0.045(3) 0.030(3) 0.039(3) 0.007(2) 0.009(2) 0.019(2)
C4 0.036(3) 0.032(3) 0.028(2) 0.006(2) 0.002(2) 0.015(2)
C5 0.051(3) 0.033(3) 0.051(3) 0.011(3) 0.013(3) 0.024(3)
C6 0.050(4) 0.041(3) 0.067(4) 0.004(3) 0.008(3) 0.025(3)
C7 0.068(5) 0.040(4) 0.093(5) -0.009(3) 0.004(4) 0.027(4)
C8 0.093(7) 0.055(5) 0.120(7) 0.001(5) 0.007(6) 0.055(5)
C9 0.087(5) 0.074(5) 0.089(5) 0.008(5) -0.005(4) 0.061(5)
C10 0.069(5) 0.056(4) 0.059(4) 0.011(3) 0.006(4) 0.043(4)
C11 0.053(4) 0.056(4) 0.084(5) -0.015(4) -0.006(4) 0.025(4)
C12 0.050(6) 0.144(12) 0.191(14) 0.042(10) 0.012(7) 0.032(7)
C13 0.120(9) 0.166(13) 0.096(8) -0.028(8) -0.040(7) 0.084(9)
C14 0.073(5) 0.080(6) 0.077(5) -0.014(4) -0.022(4) 0.050(5)
C15 0.132(10) 0.149(11) 0.081(7) -0.007(7) -0.025(7) 0.067(9)
C16 0.093(8) 0.102(9) 0.162(12) -0.043(8) -0.024(8) 0.037(7)
C17 0.055(4) 0.050(3) 0.040(3) 0.013(3) 0.016(3) 0.032(3)
C18 0.062(4) 0.068(4) 0.047(4) 0.010(3) 0.021(3) 0.035(4)
C19 0.069(5) 0.125(8) 0.066(5) 0.016(5) 0.032(4) 0.052(5)
C20 0.110(8) 0.204(13) 0.051(5) 0.015(6) 0.036(5) 0.099(9)
C21 0.126(9) 0.191(12) 0.036(4) 0.005(5) 0.014(5) 0.111(9)
C22 0.075(5) 0.090(6) 0.039(3) 0.010(3) 0.010(3) 0.051(5)
C23 0.058(4) 0.072(5) 0.063(4) 0.001(4) 0.011(4) 0.033(4)
C24 0.113(9) 0.096(8) 0.117(9) -0.016(7) -0.004(7) 0.006(7)
C25 0.168(13) 0.174(13) 0.090(7) -0.011(8) -0.033(8) 0.122(11)
C26 0.099(7) 0.139(9) 0.042(4) -0.001(5) -0.004(4) 0.081(7)
C27 0.117(9) 0.130(10) 0.128(10) 0.010(8) -0.028(8) 0.069(8)
C28 0.110(9) 0.105(10) 0.204(15) 0.007(11) -0.016(10) 0.049(8)
C29 0.193(18) 0.149(15) 0.184(19) 0.008(12) -0.027(14) 0.067(14)
Cl2 0.167(4) 0.316(8) 0.114(3) 0.056(4) 0.022(3) 0.124(5)

loop_
_atom_type_symbol
_atom_type_description
_atom_type_scat_dispersion_real
_atom_type_scat_dispersion_imag
_atom_type_scat_source
C C 0.0033 0.0016 'International Tables Vol C Tables 4.2.6.8 and 6.1.1.4'
H H 0.0000 0.0000 'International Tables Vol C Tables 4.2.6.8 and 6.1.1.4'
N N 0.0061 0.0033 'International Tables Vol C Tables 4.2.6.8 and 6.1.1.4'
O O 0.0106 0.0060 'International Tables Vol C Tables 4.2.6.8 and 6.1.1.4'
Cl Cl 0.1484 0.1585 'International Tables Vol C Tables 4.2.6.8 and 6.1.1.4'
Au Au -2.0133 8.8022 'International Tables Vol C Tables 4.2.6.8 and 6.1.1.4'

loop_
_geom_angle_atom_site_label_1
_geom_angle_atom_site_label_2
_geom_angle_atom_site_label_3
_geom_angle
_geom_angle_site_symmetry_1
_geom_angle_site_symmetry_3
C1 Au1 Cl1 176.27(16) . .
C2 N1 C1 122.9(5) . .
C2 N1 C5 117.6(5) . .
C1 N1 C5 119.5(4) . .
C2 N2 C3 121.5(4) . .
C2 N2 C17 120.2(4) . .
C3 N2 C17 118.3(5) . .
C4 C1 N1 114.8(4) . .
C4 C1 Au1 124.3(4) . .
N1 C1 Au1 121.0(4) . .
N1 C2 N2 122.0(5) . .
N1 C2 H2 114(4) . .
N2 C2 H2 124(4) . .
O1 C3 C4 128.4(5) . .
O1 C3 N2 118.2(5) . .
C4 C3 N2 113.4(5) . .
C1 C4 C3 125.4(5) . .
C1 C4 C4 119.3(4) . 5
C3 C4 C4 115.2(4) . 5
C10 C5 C6 124.1(6) . .
C10 C5 N1 117.9(6) . .
C6 C5 N1 117.9(5) . .
C5 C6 C7 115.8(6) . .
C5 C6 C11 122.6(6) . .
C7 C6 C11 121.6(7) . .
C8 C7 C6 121.4(7) . .
C8 C7 H7 119.3 . .
C6 C7 H7 119.3 . .
C7 C8 C9 120.5(7) . .
C7 C8 H8 119.8 . .
C9 C8 H8 119.8 . .
C8 C9 C10 121.7(8) . .
C8 C9 H9 119.2 . .
C10 C9 H9 119.2 . .
C9 C10 C5 116.5(7) . .
C9 C10 C14 121.4(7) . .
C5 C10 C14 122.1(6) . .
C6 C11 C12 110.1(8) . .
C6 C11 C13 111.4(7) . .
C12 C11 C13 111.7(9) . .
C6 C11 H11 107.8 . .
C12 C11 H11 107.8 . .
C13 C11 H11 107.8 . .
C11 C12 H12A 109.5 . .
C11 C12 H12B 109.5 . .
H12A C12 H12B 109.5 . .
C11 C12 H12C 109.5 . .
H12A C12 H12C 109.5 . .
H12B C12 H12C 109.5 . .
C11 C13 H13A 109.5 . .
C11 C13 H13B 109.5 . .
H13A C13 H13B 109.5 . .
C11 C13 H13C 109.5 . .
H13A C13 H13C 109.5 . .
H13B C13 H13C 109.5 . .
C16 C14 C15 111.7(9) . .
C16 C14 C10 111.5(7) . .
C15 C14 C10 110.9(8) . .
C16 C14 H14 107.5 . .
C15 C14 H14 107.5 . .
C10 C14 H14 107.5 . .
C14 C15 H15A 109.5 . .
C14 C15 H15B 109.5 . .
H15A C15 H15B 109.5 . .
C14 C15 H15C 109.5 . .
H15A C15 H15C 109.5 . .
H15B C15 H15C 109.5 . .
C14 C16 H16A 109.5 . .
C14 C16 H16B 109.5 . .
H16A C16 H16B 109.5 . .
C14 C16 H16C 109.5 . .
H16A C16 H16C 109.5 . .
H16B C16 H16C 109.5 . .
C22 C17 C18 124.5(6) . .
C22 C17 N2 117.6(6) . .
C18 C17 N2 117.9(5) . .
C17 C18 C19 115.5(7) . .
C17 C18 C23 123.9(6) . .
C19 C18 C23 120.6(7) . .
C20 C19 C18 121.6(9) . .
C20 C19 H19 119.2 . .
C18 C19 H19 119.2 . .
C21 C20 C19 121.1(8) . .
C21 C20 H20 119.5 . .
C19 C20 H20 119.5 . .
C20 C21 C22 121.7(8) . .
C20 C21 H21 119.1 . .
C22 C21 H21 119.1 . .
C17 C22 C21 115.5(8) . .
C17 C22 C26 123.9(6) . .
C21 C22 C26 120.6(7) . .
C25 C23 C18 110.0(7) . .
C25 C23 C24 112.4(10) . .
C18 C23 C24 112.3(8) . .
C25 C23 H23 107.3 . .
C18 C23 H23 107.3 . .
C24 C23 H23 107.3 . .
C23 C24 H24A 109.5 . .
C23 C24 H24B 109.5 . .
H24A C24 H24B 109.5 . .
C23 C24 H24C 109.5 . .
H24A C24 H24C 109.5 . .
H24B C24 H24C 109.5 . .
C23 C25 H25A 109.5 . .
C23 C25 H25B 109.5 . .
H25A C25 H25B 109.5 . .
C23 C25 H25C 109.5 . .
H25A C25 H25C 109.5 . .
H25B C25 H25C 109.5 . .
C22 C26 C27 112.6(9) . .
C22 C26 C28 112.9(8) . .
C27 C26 C28 111.4(10) . .
C22 C26 H26 106.5 . .
C27 C26 H26 106.5 . .
C28 C26 H26 106.5 . .
C26 C27 H27A 109.5 . .
C26 C27 H27B 109.5 . .
H27A C27 H27B 109.5 . .
C26 C27 H27C 109.5 . .
H27A C27 H27C 109.5 . .
H27B C27 H27C 109.5 . .
C26 C28 H28A 109.5 . .
C26 C28 H28B 109.5 . .
H28A C28 H28B 109.5 . .
C26 C28 H28C 109.5 . .
H28A C28 H28C 109.5 . .
H28B C28 H28C 109.5 . .
C29 C29 Cl2 121.4(8) 4 .
C29 C29 H29A 107.0 4 .
Cl2 C29 H29A 107.0 . .
C29 C29 H29B 107.0 4 .
Cl2 C29 H29B 107.0 . .
H29A C29 H29B 106.7 . .

loop_
_geom_bond_atom_site_label_1
_geom_bond_atom_site_label_2
_geom_bond_distance
_geom_bond_site_symmetry_2
Au1 C1 1.987(5) .
Au1 Cl1 2.2837(19) .
N1 C2 1.303(7) .
N1 C1 1.425(6) .
N1 C5 1.466(7) .
N2 C2 1.325(7) .
N2 C3 1.442(7) .
N2 C17 1.456(7) .
O1 C3 1.209(7) .
C1 C4 1.351(7) .
C2 H2 1.01(7) .
C3 C4 1.416(8) .
C4 C4 1.489(10) 5
C5 C10 1.383(9) .
C5 C6 1.388(9) .
C6 C7 1.402(9) .
C6 C11 1.522(10) .
C7 C8 1.357(12) .
C7 H7 0.9300 .
C8 C9 1.364(12) .
C8 H8 0.9300 .
C9 C10 1.381(10) .
C9 H9 0.9300 .
C10 C14 1.537(11) .
C11 C12 1.527(13) .
C11 C13 1.543(14) .
C11 H11 0.9800 .
C12 H12A 0.9600 .
C12 H12B 0.9600 .
C12 H12C 0.9600 .
C13 H13A 0.9600 .
C13 H13B 0.9600 .
C13 H13C 0.9600 .
C14 C16 1.501(14) .
C14 C15 1.518(13) .
C14 H14 0.9800 .
C15 H15A 0.9600 .
C15 H15B 0.9600 .
C15 H15C 0.9600 .
C16 H16A 0.9600 .
C16 H16B 0.9600 .
C16 H16C 0.9600 .
C17 C22 1.387(9) .
C17 C18 1.387(10) .
C18 C19 1.393(10) .
C18 C23 1.516(11) .
C19 C20 1.352(14) .
C19 H19 0.9300 .
C20 C21 1.343(15) .
C20 H20 0.9300 .
C21 C22 1.392(11) .
C21 H21 0.9300 .
C22 C26 1.502(12) .
C23 C25 1.513(14) .
C23 C24 1.526(13) .
C23 H23 0.9800 .
C24 H24A 0.9600 .
C24 H24B 0.9600 .
C24 H24C 0.9600 .
C25 H25A 0.9600 .
C25 H25B 0.9600 .
C25 H25C 0.9600 .
C26 C27 1.517(14) .
C26 C28 1.534(17) .
C26 H26 0.9800 .
C27 H27A 0.9600 .
C27 H27B 0.9600 .
C27 H27C 0.9600 .
C28 H28A 0.9600 .
C28 H28B 0.9600 .
C28 H28C 0.9600 .
C29 C29 1.38(2) 4
C29 Cl2 1.713(15) .
C29 H29A 0.9700 .
C29 H29B 0.9700 .

loop_
_geom_hbond_atom_site_label_D
_geom_hbond_atom_site_label_H
_geom_hbond_atom_site_label_A
_geom_hbond_distance_DH
_geom_hbond_distance_HA
_geom_hbond_distance_DA
_geom_hbond_angle_DHA
_geom_hbond_site_symmetry_A
C2 H2 Cl1 1.01(7) 2.47(7) 3.449(6) 162(5) 2_654

loop_
_geom_torsion_atom_site_label_1
_geom_torsion_atom_site_label_2
_geom_torsion_atom_site_label_3
_geom_torsion_atom_site_label_4
_geom_torsion
_geom_torsion_site_symmetry_4
C2 N1 C1 C4 -1.6(8) .
C5 N1 C1 C4 176.5(5) .
C2 N1 C1 Au1 178.4(5) .
C5 N1 C1 Au1 -3.6(7) .
C1 N1 C2 N2 -1.0(9) .
C5 N1 C2 N2 -179.1(6) .
C3 N2 C2 N1 1.5(9) .
C17 N2 C2 N1 179.3(6) .
C2 N2 C3 O1 -178.4(6) .
C17 N2 C3 O1 3.7(9) .
C2 N2 C3 C4 0.6(8) .
C17 N2 C3 C4 -177.3(5) .
N1 C1 C4 C3 3.9(8) .
Au1 C1 C4 C3 -176.1(4) .
N1 C1 C4 C4 -179.4(5) 5
Au1 C1 C4 C4 0.7(7) 5
O1 C3 C4 C1 175.5(7) .
N2 C3 C4 C1 -3.4(8) .
O1 C3 C4 C4 -1.4(10) 5
N2 C3 C4 C4 179.7(5) 5
C2 N1 C5 C10 89.4(7) .
C1 N1 C5 C10 -88.7(7) .
C2 N1 C5 C6 -88.5(7) .
C1 N1 C5 C6 93.4(7) .
C10 C5 C6 C7 -1.6(10) .
N1 C5 C6 C7 176.2(6) .
C10 C5 C6 C11 177.0(7) .
N1 C5 C6 C11 -5.3(9) .
C5 C6 C7 C8 0.9(11) .
C11 C6 C7 C8 -177.6(8) .
C6 C7 C8 C9 -0.4(14) .
C7 C8 C9 C10 0.3(14) .
C8 C9 C10 C5 -0.8(12) .
C8 C9 C10 C14 177.7(8) .
C6 C5 C10 C9 1.5(10) .
N1 C5 C10 C9 -176.3(6) .
C6 C5 C10 C14 -177.0(7) .
N1 C5 C10 C14 5.3(9) .
C5 C6 C11 C12 116.7(9) .
C7 C6 C11 C12 -64.9(10) .
C5 C6 C11 C13 -118.7(9) .
C7 C6 C11 C13 59.7(11) .
C9 C10 C14 C16 -60.5(11) .
C5 C10 C14 C16 117.9(9) .
C9 C10 C14 C15 64.6(11) .
C5 C10 C14 C15 -117.0(9) .
C2 N2 C17 C22 -85.6(8) .
C3 N2 C17 C22 92.3(7) .
C2 N2 C17 C18 97.0(7) .
C3 N2 C17 C18 -85.1(7) .
C22 C17 C18 C19 1.1(11) .
N2 C17 C18 C19 178.3(7) .
C22 C17 C18 C23 -178.0(7) .
N2 C17 C18 C23 -0.8(10) .
C17 C18 C19 C20 -0.9(14) .
C23 C18 C19 C20 178.3(10) .
C18 C19 C20 C21 1.6(19) .
C19 C20 C21 C22 -2(2) .
C18 C17 C22 C21 -1.9(12) .
N2 C17 C22 C21 -179.1(8) .
C18 C17 C22 C26 177.5(8) .
N2 C17 C22 C26 0.3(11) .
C20 C21 C22 C17 2.5(17) .
C20 C21 C22 C26 -176.9(12) .
C17 C18 C23 C25 113.5(10) .
C19 C18 C23 C25 -65.6(11) .
C17 C18 C23 C24 -120.6(9) .
C19 C18 C23 C24 60.3(12) .
C17 C22 C26 C27 126.6(9) .
C21 C22 C26 C27 -54.0(13) .
C17 C22 C26 C28 -106.2(11) .
C21 C22 C26 C28 73.2(13) .
